data_4105138
loop_
_publ_author_name
'Shoko Kume'
'Kuniharu Nomoto'
'Tetsuro Kusamoto'
'Hiroshi Nishihara'

_publ_section_title
;
 Intramolecular Electron Arrangement with a Rotative Trigger
;
_journal_name_full 'Journal of the American Chemical Society'
_journal_page_first 14198
_journal_page_last 14199
_journal_paper_doi 10.1021/ja906684g
_journal_volume 131
_journal_year 2009
_chemical_formula_sum 'C68 H51 B Cu F4 Fe N5'
_chemical_formula_weight 1144.34
_space_group_IT_number 14
_symmetry_space_group_name_Hall '-P 2yn'
_symmetry_space_group_name_H-M 'P 1 21/n 1'
_audit_creation_date 2009-05-08T10:32:20-00:00
_audit_creation_method 'WinGX routine CIF_UPDATE'
_cell_angle_alpha 90.000(5)
_cell_angle_beta 94.775(5)
_cell_angle_gamma 90.000(5)
_cell_formula_units_Z 4
_cell_length_a 11.807(5)
_cell_length_b 11.176(5)
_cell_length_c 40.409(5)
_cell_measurement_reflns_used 8872
_cell_measurement_temperature 213
_cell_measurement_theta_max 27.5223
_cell_measurement_theta_min 3.0098
_cell_volume 5314(3)
_computing_cell_refinement 'CrystalClear (Rigaku/MSC Inc., 2006)'
_computing_data_collection 'CrystalClear (Rigaku/MSC Inc., 2006)'
_computing_data_reduction 'CrystalClear (Rigaku/MSC Inc., 2006)'
_computing_structure_refinement 'SHELXL-97 (Sheldrick, 1997)'
_computing_structure_solution
;
        ????
;
_diffrn_ambient_temperature 213
_diffrn_measured_fraction_theta_full 0.966
_diffrn_measured_fraction_theta_max 0.938
_diffrn_measurement_device
;
        Saturn724 (4x4 bin mode)
;
_diffrn_measurement_method dtprofit.ref
_diffrn_radiation_type MoK\a
_diffrn_radiation_wavelength 0.71073
_diffrn_reflns_av_R_equivalents 0.044
_diffrn_reflns_limit_h_max 14
_diffrn_reflns_limit_h_min -13
_diffrn_reflns_limit_k_max 14
_diffrn_reflns_limit_k_min -11
_diffrn_reflns_limit_l_max 52
_diffrn_reflns_limit_l_min -52
_diffrn_reflns_number 33341
_diffrn_reflns_theta_full 25
_diffrn_reflns_theta_max 27.49
_diffrn_reflns_theta_min 3.01
_exptl_absorpt_coefficient_mu 0.737
_exptl_absorpt_correction_T_max 0.9854
_exptl_absorpt_correction_T_min 0.948
_exptl_absorpt_correction_type numerical
_exptl_crystal_colour Red
_exptl_crystal_density_diffrn 1.43
_exptl_crystal_description Platelet
_exptl_crystal_F_000 2360
_exptl_crystal_size_max 0.2
_exptl_crystal_size_mid 0.2
_exptl_crystal_size_min 0.2
_refine_diff_density_max 0.727
_refine_diff_density_min -1.002
_refine_ls_extinction_method none
_refine_ls_goodness_of_fit_ref 1.081
_refine_ls_hydrogen_treatment constr
_refine_ls_matrix_type full
_refine_ls_number_parameters 721
_refine_ls_number_reflns 11435
_refine_ls_number_restraints 0
_refine_ls_restrained_S_all 1.081
_refine_ls_R_factor_gt 0.072
_refine_ls_shift/su_max 0.003
_refine_ls_structure_factor_coef Fsqd
_refine_ls_weighting_details 'calc w=1/[\s^2^(Fo^2^)+(0.0841P)^2^+6.5657P] where P=(Fo^2^+2Fc^2^)/3'
_refine_ls_weighting_scheme calc
_refine_ls_wR_factor_ref 0.1952
_reflns_number_gt 8113
_reflns_number_total 11435
_reflns_threshold_expression >2sigma(I)
_cod_data_source_file ja906684g_si_003.cif
_cod_data_source_block 090506_4_cufc
_cod_depositor_comments
;
The following automatic conversions were performed:

'_exptl_absorpt_correction_type' value 'Numerical' changed to
'numerical' according to the built-in table from CIF Core dictionary
named 'cif_core.dic' version 2.4.1 from 2010-06-29.

Automatic conversion script
Id: cif_fix_values 1715 2011-07-08 13:25:40Z adriana 
;
_cod_database_code 4105138

loop_
_symmetry_equiv_pos_as_xyz
'x, y, z'
'-x+1/2, y+1/2, -z+1/2'
'-x, -y, -z'
'x-1/2, -y-1/2, z-1/2'

loop_
_atom_site_label
_atom_site_type_symbol
_atom_site_fract_x
_atom_site_fract_y
_atom_site_fract_z
_atom_site_U_iso_or_equiv
_atom_site_adp_type
_atom_site_occupancy
_atom_site_calc_flag
_atom_site_refinement_flags
Cu01 Cu 0.44535(4) 0.00396(4) 0.171073(11) 0.03007(14) Uani 1 d .
Fe02 Fe 0.80169(6) 0.04241(6) 0.035416(16) 0.04333(19) Uani 1 d .
F4 F 0.8379(2) 0.0473(2) 0.15706(7) 0.0538(7) Uani 1 d .
F3 F 0.9478(2) -0.0412(2) 0.19873(6) 0.0446(6) Uani 1 d .
N003 N 0.2884(3) 0.0530(3) 0.15126(8) 0.0331(7) Uani 1 d .
F2 F 0.8185(3) -0.1474(3) 0.16732(9) 0.0901(12) Uani 1 d .
N001 N 0.4931(2) -0.1478(3) 0.19627(7) 0.0278(6) Uani 1 d .
C104 C 0.5258(4) 0.3891(4) 0.11008(11) 0.0434(10) Uani 1 d .
H104 H 0.4909 0.4376 0.0935 0.052 Uiso 1 calc R
C101 C 0.4414(4) -0.3101(3) 0.09285(10) 0.0340(9) Uani 1 d .
C105 C 0.4712(3) 0.3688(3) 0.13971(10) 0.0338(9) Uani 1 d .
F1 F 0.7653(3) -0.0075(4) 0.20381(8) 0.0892(12) Uani 1 d .
C012 C 0.4942(3) -0.3005(3) 0.12606(9) 0.0320(8) Uani 1 d .
C013 C 0.5261(3) 0.2947(3) 0.16515(10) 0.0305(8) Uani 1 d .
C014 C 0.5621(3) -0.0016(3) 0.23564(9) 0.0272(7) Uani 1 d .
C015 C 0.4764(3) 0.2791(3) 0.19521(10) 0.0308(8) Uani 1 d .
C016 C 0.3079(3) -0.2653(3) 0.14647(10) 0.0297(8) Uani 1 d .
C017 C 0.6190(3) 0.0290(4) 0.26628(9) 0.0326(8) Uani 1 d .
C018 C 0.6318(3) 0.2407(3) 0.15880(10) 0.0316(8) Uani 1 d .
H018 H 0.6675 0.1895 0.1745 0.038 Uiso 1 calc R
C019 C 0.5203(3) -0.3578(4) 0.20686(10) 0.0359(9) Uani 1 d .
H019 H 0.511 -0.4362 0.1994 0.043 Uiso 1 calc R
N002 N 0.5178(3) 0.0802(3) 0.21321(8) 0.0292(7) Uani 1 d .
N005 N 0.1869(3) 0.0855(4) 0.09779(10) 0.0575(12) Uani 1 d .
C022 C 0.2807(3) 0.0606(4) 0.11794(10) 0.0369(9) Uani 1 d .
C023 C 0.2563(4) -0.2726(3) 0.11308(10) 0.0357(9) Uani 1 d .
C024 C 0.6151(3) -0.3093(4) 0.13092(11) 0.0379(9) Uani 1 d .
H024 H 0.6513 -0.3008 0.1521 0.045 Uiso 1 calc R
C025 C 0.5480(3) -0.1249(3) 0.22646(9) 0.0290(8) Uani 1 d .
C026 C 0.2346(3) -0.2434(3) 0.17238(10) 0.0352(9) Uani 1 d .
H026 H 0.2654 -0.2399 0.1943 0.042 Uiso 1 calc R
C027 C 0.5890(3) -0.2154(4) 0.24858(9) 0.0321(8) Uani 1 d .
C028 C 0.3657(3) 0.4197(3) 0.14477(10) 0.0362(9) Uani 1 d .
H028 H 0.3286 0.4652 0.1279 0.043 Uiso 1 calc R
C029 C 0.5764(3) -0.0147(3) 0.10934(9) 0.0305(8) Uani 1 d .
H029 H 0.6402 -0.0324 0.1236 0.037 Uiso 1 calc R
C030 C 0.4256(3) -0.2780(3) 0.15206(9) 0.0291(8) Uani 1 d .
C031 C 0.6611(3) -0.0648(4) 0.28812(10) 0.0376(9) Uani 1 d .
H031 H 0.7002 -0.0455 0.3084 0.045 Uiso 1 calc R
N004 N 0.4799(3) 0.0120(3) 0.12269(8) 0.0286(7) Uani 1 d .
C033 C 0.5117(4) -0.3328(4) 0.06636(10) 0.0418(10) Uani 1 d .
H033 H 0.4785 -0.3406 0.0448 0.05 Uiso 1 calc R
C034 C 0.3153(3) 0.4041(3) 0.17406(10) 0.0334(8) Uani 1 d .
C035 C 0.6947(4) -0.0547(4) 0.06207(10) 0.0386(10) Uani 1 d .
C036 C 0.5869(4) -0.0175(3) 0.07520(10) 0.0341(9) Uani 1 d .
C037 C 0.1934(4) 0.0775(4) 0.16647(12) 0.0424(10) Uani 1 d .
C038 C 0.3869(3) 0.0366(3) 0.10182(10) 0.0349(9) Uani 1 d .
C039 C 0.1374(4) -0.2554(4) 0.10727(11) 0.0443(11) Uani 1 d .
H039 H 0.1037 -0.2597 0.0857 0.053 Uiso 1 calc R
C040 C 0.3237(4) -0.2965(3) 0.08714(10) 0.0378(9) Uani 1 d .
H040 H 0.2898 -0.3036 0.0656 0.045 Uiso 1 calc R
C041 C 0.4907(4) 0.0104(4) 0.05464(10) 0.0448(11) Uani 1 d .
H041 H 0.4938 0.0106 0.0317 0.054 Uiso 1 calc R
C042 C 0.6447(3) -0.1815(4) 0.27963(10) 0.0385(9) Uani 1 d .
H042 H 0.6706 -0.2408 0.2946 0.046 Uiso 1 calc R
C043 C 0.3909(4) 0.0376(4) 0.06809(11) 0.0441(10) Uani 1 d .
H043 H 0.3264 0.0567 0.0543 0.053 Uiso 1 calc R
C044 C 0.5291(3) 0.1959(3) 0.22090(9) 0.0292(8) Uani 1 d .
C045 C 0.7347(4) 0.2086(4) 0.02860(13) 0.0507(12) Uani 1 d .
H045 H 0.6658 0.2337 0.0358 0.061 Uiso 1 calc R
C046 C 0.6777(4) -0.3302(4) 0.10474(12) 0.0448(10) Uani 1 d .
H046 H 0.7563 -0.3362 0.1084 0.054 Uiso 1 calc R
C047 C 0.3716(3) 0.3353(4) 0.20036(10) 0.0352(9) Uani 1 d .
C048 C 0.8032(4) -0.0520(4) 0.07920(12) 0.0431(10) Uani 1 d .
H048 H 0.8212 -0.0226 0.1005 0.052 Uiso 1 calc R
C049 C 0.6300(3) 0.1528(4) 0.27334(9) 0.0348(9) Uani 1 d .
H049 H 0.6679 0.1781 0.2932 0.042 Uiso 1 calc R
C050 C 0.6274(4) 0.3390(4) 0.10571(11) 0.0464(11) Uani 1 d .
H050 H 0.6625 0.3546 0.0864 0.056 Uiso 1 calc R
C051 C 0.6810(4) 0.2626(3) 0.13031(10) 0.0367(9) Uani 1 d .
H051 H 0.7504 0.2273 0.1269 0.044 Uiso 1 calc R
C052 C 0.2065(4) 0.4561(4) 0.17868(12) 0.0462(11) Uani 1 d .
H052 H 0.1687 0.4998 0.1616 0.055 Uiso 1 calc R
C053 C 0.2157(4) 0.3764(6) 0.23374(13) 0.0641(16) Uani 1 d .
H053 H 0.1823 0.3683 0.2537 0.077 Uiso 1 calc R
C054 C 0.1212(4) -0.2277(4) 0.16555(12) 0.0424(10) Uani 1 d .
H054 H 0.0755 -0.2135 0.1828 0.051 Uiso 1 calc R
C055 C 0.4807(3) -0.2616(3) 0.18650(9) 0.0299(8) Uani 1 d .
C056 C 0.9238(5) 0.1677(5) 0.02730(14) 0.0594(14) Uani 1 d .
H056 H 1.0013 0.1613 0.0334 0.071 Uiso 1 calc R
C057 C 0.1342(6) 0.4020(5) 0.06991(16) 0.0757(18) Uani 1 d .
H057 H 0.1042 0.3681 0.0883 0.091 Uiso 1 calc R
C058 C 0.6263(4) -0.3430(4) 0.07227(11) 0.0441(11) Uani 1 d .
H058 H 0.6708 -0.3586 0.0548 0.053 Uiso 1 calc R
C059 C 0.8673(5) 0.1299(5) -0.00309(14) 0.0635(15) Uani 1 d .
H059 H 0.9014 0.0941 -0.0205 0.076 Uiso 1 calc R
C060 C 0.0940(4) 0.1084(5) 0.14787(15) 0.0602(15) Uani 1 d .
H060 H 0.0286 0.128 0.158 0.072 Uiso 1 calc R
C061 C 0.8422(4) 0.2164(4) 0.04656(13) 0.0520(12) Uani 1 d .
H061 H 0.8565 0.2487 0.0677 0.062 Uiso 1 calc R
C062 C 0.7043(4) -0.1078(4) 0.03015(11) 0.0477(11) Uani 1 d .
H062 H 0.645 -0.1212 0.014 0.057 Uiso 1 calc R
C063 C 0.8200(5) -0.1360(4) 0.02765(13) 0.0557(13) Uani 1 d .
H063 H 0.8503 -0.1704 0.0094 0.067 Uiso 1 calc R
C064 C 0.3175(4) 0.3253(5) 0.23035(11) 0.0466(11) Uani 1 d .
H064 H 0.3531 0.2825 0.248 0.056 Uiso 1 calc R
C065 C 0.5728(3) -0.3349(4) 0.23782(11) 0.0384(9) Uani 1 d .
H065 H 0.5976 -0.3978 0.2516 0.046 Uiso 1 calc R
C066 C 0.5850(3) 0.2352(4) 0.25091(10) 0.0350(9) Uani 1 d .
H066 H 0.5914 0.3166 0.2555 0.042 Uiso 1 calc R
C067 C 0.0718(4) -0.2327(4) 0.13251(13) 0.0492(12) Uani 1 d .
H067 H -0.0058 -0.2204 0.1281 0.059 Uiso 1 calc R
C068 C 0.2373(6) 0.3631(5) 0.06068(14) 0.0706(16) Uani 1 d .
H068 H 0.2748 0.3021 0.0728 0.085 Uiso 1 calc R
C069 C 0.4037(6) 0.3692(5) 0.02469(13) 0.0750(18) Uani 1 d .
H06A H 0.4307 0.3073 0.0398 0.113 Uiso 1 calc R
H06B H 0.4562 0.4349 0.0261 0.113 Uiso 1 calc R
H06C H 0.3971 0.3383 0.0024 0.113 Uiso 1 calc R
C070 C 0.2882(6) 0.4120(5) 0.03367(14) 0.0694(16) Uani 1 d .
B1 B 0.8414(4) -0.0379(4) 0.18164(11) 0.0345(10) Uani 1 d .
C112 C -0.0401(6) 0.5316(6) 0.0622(2) 0.102(3) Uani 1 d .
H11A H -0.0694 0.5935 0.0474 0.153 Uiso 1 calc R
H11B H -0.0317 0.562 0.0845 0.153 Uiso 1 calc R
H11C H -0.0918 0.4651 0.0611 0.153 Uiso 1 calc R
C110 C 0.0743(6) 0.4908(5) 0.0522(2) 0.082(2) Uani 1 d .
C109 C 0.1965(4) 0.0680(5) 0.20240(13) 0.0572(13) Uani 1 d .
H10A H 0.2717 0.0458 0.2112 0.086 Uiso 1 calc R
H10B H 0.1434 0.0081 0.2082 0.086 Uiso 1 calc R
H10C H 0.1767 0.1436 0.2116 0.086 Uiso 1 calc R
C103 C 0.1589(4) 0.4423(5) 0.20737(14) 0.0582(14) Uani 1 d .
H103 H 0.0882 0.476 0.21 0.07 Uiso 1 calc R
C102 C 0.0949(4) 0.1092(5) 0.11398(15) 0.0665(17) Uani 1 d .
H102 H 0.0274 0.1273 0.1014 0.08 Uiso 1 calc R
C111 C 0.1224(8) 0.5391(6) 0.0254(2) 0.098(3) Uani 1 d .
H111 H 0.0841 0.5991 0.013 0.117 Uiso 1 calc R
C108 C 0.2284(7) 0.4993(5) 0.01623(17) 0.082(2) Uani 1 d .
H108 H 0.2584 0.5332 -0.0021 0.098 Uiso 1 calc R
C107 C 0.8815(5) -0.1032(4) 0.05765(13) 0.0545(13) Uani 1 d .
H107 H 0.9593 -0.1129 0.0627 0.065 Uiso 1 calc R
C106 C 0.7513(5) 0.1554(4) -0.00252(13) 0.0610(14) Uani 1 d .
H106 H 0.6951 0.1401 -0.0195 0.073 Uiso 1 calc R

loop_
_atom_site_aniso_label
_atom_site_aniso_U_11
_atom_site_aniso_U_22
_atom_site_aniso_U_33
_atom_site_aniso_U_23
_atom_site_aniso_U_13
_atom_site_aniso_U_12
Cu01 0.0306(3) 0.0352(3) 0.0243(2) -0.00091(18) 0.00165(17) -0.0028(2)
Fe02 0.0560(4) 0.0376(3) 0.0390(3) 0.0048(3) 0.0195(3) -0.0013(3)
F4 0.0482(16) 0.0577(17) 0.0542(17) 0.0221(13) -0.0036(12) 0.0049(13)
F3 0.0356(13) 0.0542(15) 0.0433(14) 0.0086(11) -0.0002(10) 0.0039(11)
N003 0.0312(18) 0.0277(16) 0.0408(18) 0.0032(14) 0.0054(14) -0.0032(14)
F2 0.130(3) 0.0499(18) 0.081(2) 0.0011(17) -0.048(2) -0.0211(19)
N001 0.0241(16) 0.0322(16) 0.0272(15) -0.0030(12) 0.0033(12) -0.0038(13)
C104 0.065(3) 0.028(2) 0.038(2) 0.0064(17) 0.013(2) 0.009(2)
C101 0.048(2) 0.0231(18) 0.0317(19) 0.0026(14) 0.0058(17) 0.0004(17)
C105 0.040(2) 0.0223(18) 0.040(2) -0.0024(15) 0.0092(17) -0.0027(16)
F1 0.0452(18) 0.165(4) 0.061(2) 0.013(2) 0.0235(15) 0.020(2)
C012 0.041(2) 0.0244(18) 0.0302(19) 0.0033(14) 0.0015(16) -0.0037(16)
C013 0.031(2) 0.0263(18) 0.034(2) -0.0053(15) 0.0051(16) -0.0055(16)
C014 0.0200(18) 0.0365(19) 0.0257(16) -0.0025(15) 0.0064(13) -0.0002(15)
C015 0.028(2) 0.0309(19) 0.0332(19) -0.0027(15) 0.0041(15) -0.0082(16)
C016 0.033(2) 0.0216(17) 0.0342(19) -0.0014(14) -0.0008(15) 0.0009(15)
C017 0.024(2) 0.046(2) 0.0281(18) -0.0014(16) 0.0032(14) -0.0027(17)
C018 0.028(2) 0.0304(19) 0.037(2) -0.0026(15) 0.0065(16) -0.0031(16)
C019 0.040(2) 0.032(2) 0.036(2) 0.0041(16) -0.0027(17) -0.0027(18)
N002 0.0262(16) 0.0322(16) 0.0293(15) -0.0031(13) 0.0037(12) -0.0036(13)
N005 0.040(2) 0.076(3) 0.056(3) 0.036(2) 0.0031(19) 0.004(2)
C022 0.035(2) 0.035(2) 0.041(2) 0.0133(17) 0.0039(17) 0.0003(17)
C023 0.044(2) 0.0276(19) 0.035(2) 0.0007(16) -0.0034(17) 0.0008(18)
C024 0.035(2) 0.037(2) 0.042(2) -0.0015(17) 0.0061(18) -0.0074(18)
C025 0.0227(19) 0.039(2) 0.0264(17) -0.0020(15) 0.0055(14) -0.0019(16)
C026 0.035(2) 0.034(2) 0.037(2) -0.0049(16) 0.0009(17) -0.0021(17)
C027 0.0231(19) 0.042(2) 0.0306(19) 0.0018(16) 0.0015(15) 0.0029(16)
C028 0.041(2) 0.0254(18) 0.042(2) 0.0006(16) -0.0003(18) 0.0008(17)
C029 0.033(2) 0.0296(19) 0.0292(18) 0.0006(14) 0.0052(15) -0.0003(16)
C030 0.032(2) 0.0247(18) 0.0300(18) 0.0018(14) -0.0010(15) -0.0034(15)
C031 0.029(2) 0.055(3) 0.0270(19) 0.0002(17) -0.0026(15) 0.0007(19)
N004 0.0300(17) 0.0270(15) 0.0285(15) 0.0012(12) 0.0015(12) -0.0008(13)
C033 0.062(3) 0.033(2) 0.031(2) -0.0005(16) 0.0091(19) -0.004(2)
C034 0.029(2) 0.0301(19) 0.042(2) -0.0047(16) 0.0060(16) -0.0035(16)
C035 0.053(3) 0.030(2) 0.034(2) 0.0037(16) 0.0163(19) 0.0010(19)
C036 0.043(2) 0.031(2) 0.0293(18) 0.0017(15) 0.0123(16) -0.0067(17)
C037 0.036(2) 0.034(2) 0.059(3) 0.006(2) 0.014(2) -0.0040(18)
C038 0.041(2) 0.0300(19) 0.0325(19) 0.0061(15) -0.0037(17) -0.0010(17)
C039 0.048(3) 0.041(2) 0.042(2) -0.0024(19) -0.012(2) 0.008(2)
C040 0.055(3) 0.0243(18) 0.033(2) -0.0005(15) -0.0032(18) 0.0022(18)
C041 0.057(3) 0.052(3) 0.0251(18) 0.0059(18) 0.0008(18) -0.003(2)
C042 0.034(2) 0.049(2) 0.031(2) 0.0057(18) -0.0012(17) 0.0034(19)
C043 0.044(3) 0.053(3) 0.034(2) 0.0120(19) -0.0040(18) 0.001(2)
C044 0.0238(19) 0.036(2) 0.0285(18) -0.0055(15) 0.0047(14) -0.0040(16)
C045 0.061(3) 0.035(2) 0.057(3) 0.008(2) 0.015(2) 0.003(2)
C046 0.044(3) 0.041(2) 0.052(3) 0.000(2) 0.014(2) -0.002(2)
C047 0.030(2) 0.037(2) 0.039(2) -0.0036(17) 0.0048(17) -0.0039(17)
C048 0.050(3) 0.037(2) 0.045(2) 0.0085(19) 0.021(2) 0.005(2)
C049 0.029(2) 0.047(2) 0.0272(18) -0.0075(16) -0.0015(15) -0.0037(18)
C050 0.071(3) 0.033(2) 0.039(2) 0.0049(17) 0.023(2) 0.006(2)
C051 0.039(2) 0.030(2) 0.043(2) -0.0015(17) 0.0138(18) 0.0014(17)
C052 0.036(2) 0.048(3) 0.055(3) -0.001(2) 0.001(2) 0.001(2)
C053 0.041(3) 0.099(5) 0.054(3) 0.015(3) 0.019(2) 0.014(3)
C054 0.037(2) 0.037(2) 0.054(3) -0.0064(19) 0.007(2) 0.0052(19)
C055 0.027(2) 0.0312(19) 0.0312(19) -0.0005(15) 0.0027(15) -0.0007(16)
C056 0.059(3) 0.056(3) 0.066(4) 0.005(3) 0.026(3) -0.008(3)
C057 0.096(5) 0.052(3) 0.075(4) -0.004(3) -0.019(4) 0.007(3)
C058 0.058(3) 0.035(2) 0.042(2) 0.0010(18) 0.020(2) -0.002(2)
C059 0.093(4) 0.047(3) 0.057(3) 0.014(2) 0.044(3) -0.005(3)
C060 0.035(3) 0.065(3) 0.082(4) 0.032(3) 0.018(3) 0.009(2)
C061 0.058(3) 0.044(3) 0.057(3) 0.002(2) 0.018(2) -0.012(2)
C062 0.075(3) 0.035(2) 0.035(2) 0.0040(18) 0.021(2) -0.007(2)
C063 0.080(4) 0.036(2) 0.057(3) 0.005(2) 0.037(3) 0.008(2)
C064 0.036(2) 0.066(3) 0.039(2) 0.006(2) 0.0106(19) 0.004(2)
C065 0.036(2) 0.039(2) 0.041(2) 0.0090(18) 0.0005(18) 0.0015(18)
C066 0.031(2) 0.042(2) 0.032(2) -0.0097(17) 0.0024(16) -0.0062(18)
C067 0.036(2) 0.049(3) 0.060(3) -0.008(2) -0.009(2) 0.011(2)
C068 0.101(5) 0.056(3) 0.054(3) 0.001(3) -0.005(3) 0.009(3)
C069 0.120(5) 0.066(4) 0.040(3) -0.011(3) 0.013(3) -0.011(4)
C070 0.112(5) 0.048(3) 0.046(3) -0.004(2) -0.009(3) -0.010(3)
B1 0.032(2) 0.039(2) 0.031(2) 0.0042(18) -0.0016(18) -0.001(2)
C112 0.088(5) 0.058(4) 0.152(8) -0.021(4) -0.037(5) -0.001(4)
C110 0.089(5) 0.049(3) 0.100(5) -0.008(3) -0.038(4) -0.003(3)
C109 0.047(3) 0.068(3) 0.057(3) -0.004(3) 0.010(2) -0.004(3)
C103 0.030(3) 0.081(4) 0.066(3) 0.007(3) 0.016(2) 0.011(2)
C102 0.035(3) 0.086(4) 0.079(4) 0.046(3) 0.009(3) 0.013(3)
C111 0.135(7) 0.048(3) 0.098(6) 0.012(4) -0.060(5) -0.019(4)
C108 0.120(6) 0.055(3) 0.065(4) 0.006(3) -0.028(4) -0.023(4)
C107 0.062(3) 0.050(3) 0.056(3) 0.015(2) 0.029(2) 0.013(2)
C106 0.097(4) 0.044(3) 0.042(3) 0.010(2) 0.006(3) -0.015(3)

loop_
_atom_type_symbol
_atom_type_description
_atom_type_scat_dispersion_real
_atom_type_scat_dispersion_imag
_atom_type_scat_source
B B 0.0013 0.0007 'International Tables Vol C Tables 4.2.6.8 and 6.1.1.4'
H H 0 0 'International Tables Vol C Tables 4.2.6.8 and 6.1.1.4'
C C 0.0033 0.0016 'International Tables Vol C Tables 4.2.6.8 and 6.1.1.4'
N N 0.0061 0.0033 'International Tables Vol C Tables 4.2.6.8 and 6.1.1.4'
F F 0.0171 0.0103 'International Tables Vol C Tables 4.2.6.8 and 6.1.1.4'
Fe Fe 0.3463 0.8444 'International Tables Vol C Tables 4.2.6.8 and 6.1.1.4'
Cu Cu 0.3201 1.2651 'International Tables Vol C Tables 4.2.6.8 and 6.1.1.4'

loop_
_geom_angle_atom_site_label_1
_geom_angle_atom_site_label_2
_geom_angle_atom_site_label_3
_geom_angle
N002 Cu01 N003 121.66(13)
N002 Cu01 N004 133.20(12)
N003 Cu01 N004 81.87(13)
N002 Cu01 N001 81.36(13)
N003 Cu01 N001 128.89(12)
N004 Cu01 N001 116.69(12)
C022 N003 C037 116.9(4)
C022 N003 Cu01 113.3(3)
C037 N003 Cu01 129.8(3)
C055 N001 C025 118.5(3)
C055 N001 Cu01 128.8(3)
C025 N001 Cu01 112.6(2)
C050 C104 C105 120.9(4)
C050 C104 H104 119.6
C105 C104 H104 119.6
C040 C101 C033 121.8(4)
C040 C101 C012 119.6(4)
C033 C101 C012 118.6(4)
C028 C105 C104 121.9(4)
C028 C105 C013 119.0(4)
C104 C105 C013 119.1(4)
C030 C012 C024 122.9(4)
C030 C012 C101 118.8(4)
C024 C012 C101 118.3(4)
C015 C013 C018 122.5(4)
C015 C013 C105 119.7(3)
C018 C013 C105 117.7(3)
N002 C014 C017 123.6(4)
N002 C014 C025 116.3(3)
C017 C014 C025 120.0(3)
C013 C015 C047 120.3(4)
C013 C015 C044 120.0(3)
C047 C015 C044 119.5(3)
C030 C016 C026 123.5(3)
C030 C016 C023 119.0(4)
C026 C016 C023 117.5(3)
C014 C017 C049 116.5(4)
C014 C017 C031 118.8(4)
C049 C017 C031 124.7(4)
C051 C018 C013 121.3(4)
C051 C018 H018 119.3
C013 C018 H018 119.3
C065 C019 C055 119.5(4)
C065 C019 H019 120.3
C055 C019 H019 120.3
C044 N002 C014 118.1(3)
C044 N002 Cu01 129.0(3)
C014 N002 Cu01 112.9(2)
C102 N005 C022 113.9(4)
N003 C022 N005 127.0(4)
N003 C022 C038 116.0(3)
N005 C022 C038 117.0(4)
C040 C023 C039 121.4(4)
C040 C023 C016 119.5(4)
C039 C023 C016 119.0(4)
C046 C024 C012 120.4(4)
C046 C024 H024 119.8
C012 C024 H024 119.8
N001 C025 C027 123.2(4)
N001 C025 C014 116.8(3)
C027 C025 C014 120.0(3)
C054 C026 C016 121.3(4)
C054 C026 H026 119.4
C016 C026 H026 119.4
C025 C027 C065 116.9(4)
C025 C027 C042 118.7(4)
C065 C027 C042 124.4(4)
C034 C028 C105 121.8(4)
C034 C028 H028 119.1
C105 C028 H028 119.1
N004 C029 C036 123.6(4)
N004 C029 H029 118.2
C036 C029 H029 118.2
C016 C030 C012 121.7(3)
C016 C030 C055 119.2(3)
C012 C030 C055 119.0(3)
C042 C031 C017 120.8(4)
C042 C031 H031 119.6
C017 C031 H031 119.6
C029 N004 C038 117.9(3)
C029 N004 Cu01 128.7(3)
C038 N004 Cu01 113.0(3)
C058 C033 C101 121.0(4)
C058 C033 H033 119.5
C101 C033 H033 119.5
C028 C034 C047 119.9(4)
C028 C034 C052 121.0(4)
C047 C034 C052 119.1(4)
C048 C035 C062 108.4(4)
C048 C035 C036 126.5(4)
C062 C035 C036 125.1(4)
C041 C036 C029 116.9(4)
C041 C036 C035 122.3(4)
C029 C036 C035 120.7(4)
N003 C037 C060 120.2(5)
N003 C037 C109 119.1(4)
C060 C037 C109 120.7(4)
N004 C038 C043 121.8(4)
N004 C038 C022 115.7(3)
C043 C038 C022 122.5(4)
C067 C039 C023 121.4(4)
C067 C039 H039 119.3
C023 C039 H039 119.3
C023 C040 C101 121.2(4)
C023 C040 H040 119.4
C101 C040 H040 119.4
C043 C041 C036 120.0(4)
C043 C041 H041 120
C036 C041 H041 120
C031 C042 C027 121.7(4)
C031 C042 H042 119.2
C027 C042 H042 119.2
C038 C043 C041 119.7(4)
C038 C043 H043 120.2
C041 C043 H043 120.2
N002 C044 C066 122.4(4)
N002 C044 C015 114.5(3)
C066 C044 C015 123.1(4)
C061 C045 C106 107.3(5)
C061 C045 H045 126.4
C106 C045 H045 126.4
C024 C046 C058 121.5(4)
C024 C046 H046 119.2
C058 C046 H046 119.2
C015 C047 C064 123.4(4)
C015 C047 C034 119.1(4)
C064 C047 C034 117.5(4)
C035 C048 C107 107.4(4)
C035 C048 H048 126.3
C107 C048 H048 126.3
C066 C049 C017 120.0(4)
C066 C049 H049 120
C017 C049 H049 120
C104 C050 C051 120.6(4)
C104 C050 H050 119.7
C051 C050 H050 119.7
C018 C051 C050 120.4(4)
C018 C051 H051 119.8
C050 C051 H051 119.8
C103 C052 C034 120.7(5)
C103 C052 H052 119.6
C034 C052 H052 119.6
C064 C053 C103 121.0(5)
C064 C053 H053 119.5
C103 C053 H053 119.5
C026 C054 C067 120.7(4)
C026 C054 H054 119.7
C067 C054 H054 119.7
N001 C055 C019 122.0(4)
N001 C055 C030 114.8(3)
C019 C055 C030 123.1(3)
C061 C056 C059 107.7(5)
C061 C056 H056 126.2
C059 C056 H056 126.2
C068 C057 C110 120.9(7)
C068 C057 H057 119.6
C110 C057 H057 119.6
C033 C058 C046 120.1(4)
C033 C058 H058 120
C046 C058 H058 120
C106 C059 C056 108.4(5)
C106 C059 H059 125.8
C056 C059 H059 125.8
C102 C060 C037 117.9(5)
C102 C060 H060 121.1
C037 C060 H060 121.1
C056 C061 C045 108.8(5)
C056 C061 H061 125.6
C045 C061 H061 125.6
C063 C062 C035 107.8(5)
C063 C062 H062 126.1
C035 C062 H062 126.1
C107 C063 C062 108.2(4)
C107 C063 H063 125.9
C062 C063 H063 125.9
C053 C064 C047 121.4(4)
C053 C064 H064 119.3
C047 C064 H064 119.3
C019 C065 C027 119.7(4)
C019 C065 H065 120.1
C027 C065 H065 120.1
C049 C066 C044 119.4(4)
C049 C066 H066 120.3
C044 C066 H066 120.3
C039 C067 C054 120.1(4)
C039 C067 H067 119.9
C054 C067 H067 119.9
C057 C068 C070 122.4(6)
C057 C068 H068 118.8
C070 C068 H068 118.8
C070 C069 H06A 109.5
C070 C069 H06B 109.5
H06A C069 H06B 109.5
C070 C069 H06C 109.5
H06A C069 H06C 109.5
H06B C069 H06C 109.5
C108 C070 C068 116.4(7)
C108 C070 C069 122.6(6)
C068 C070 C069 121.1(5)
F1 B1 F2 112.5(4)
F1 B1 F4 108.6(4)
F2 B1 F4 108.7(4)
F1 B1 F3 107.4(4)
F2 B1 F3 109.0(4)
F4 B1 F3 110.5(4)
C110 C112 H11A 109.5
C110 C112 H11B 109.5
H11A C112 H11B 109.5
C110 C112 H11C 109.5
H11A C112 H11C 109.5
H11B C112 H11C 109.5
C111 C110 C057 117.5(7)
C111 C110 C112 122.0(7)
C057 C110 C112 120.5(8)
C037 C109 H10A 109.5
C037 C109 H10B 109.5
H10A C109 H10B 109.5
C037 C109 H10C 109.5
H10A C109 H10C 109.5
H10B C109 H10C 109.5
C052 C103 C053 120.3(4)
C052 C103 H103 119.9
C053 C103 H103 119.9
N005 C102 C060 124.1(5)
N005 C102 H102 118
C060 C102 H102 118
C110 C111 C108 121.2(6)
C110 C111 H111 119.4
C108 C111 H111 119.4
C070 C108 C111 121.6(7)
C070 C108 H108 119.2
C111 C108 H108 119.2
C063 C107 C048 108.2(5)
C063 C107 H107 125.9
C048 C107 H107 125.9
C059 C106 C045 107.9(5)
C059 C106 H106 126.1
C045 C106 H106 126.1

loop_
_geom_bond_atom_site_label_1
_geom_bond_atom_site_label_2
_geom_bond_distance
Cu01 N002 2.028(3)
Cu01 N003 2.031(3)
Cu01 N004 2.032(3)
Cu01 N001 2.034(3)
F4 B1 1.374(5)
F3 B1 1.382(5)
N003 C022 1.345(5)
N003 C037 1.352(5)
F2 B1 1.370(6)
N001 C055 1.336(5)
N001 C025 1.357(4)
C104 C050 1.349(6)
C104 C105 1.425(5)
C104 H104 0.93
C101 C040 1.398(6)
C101 C033 1.431(5)
C101 C012 1.436(5)
C105 C028 1.399(6)
C105 C013 1.432(5)
F1 B1 1.364(6)
C012 C030 1.401(5)
C012 C024 1.428(6)
C013 C015 1.403(5)
C013 C018 1.428(5)
C014 N002 1.360(5)
C014 C017 1.401(5)
C014 C025 1.432(5)
C015 C047 1.418(6)
C015 C044 1.490(5)
C016 C030 1.397(5)
C016 C026 1.434(5)
C016 C023 1.436(5)
C017 C049 1.417(6)
C017 C031 1.432(6)
C018 C051 1.354(5)
C018 H018 0.93
C019 C065 1.373(6)
C019 C055 1.410(5)
C019 H019 0.93
N002 C044 1.335(5)
N005 C102 1.341(6)
N005 C022 1.348(5)
C022 C038 1.484(6)
C023 C040 1.394(6)
C023 C039 1.416(6)
C024 C046 1.361(6)
C024 H024 0.93
C025 C027 1.409(5)
C026 C054 1.355(6)
C026 H026 0.93
C027 C065 1.413(6)
C027 C042 1.419(5)
C028 C034 1.379(5)
C028 H028 0.93
C029 N004 1.334(5)
C029 C036 1.395(5)
C029 H029 0.93
C030 C055 1.498(5)
C031 C042 1.359(6)
C031 H031 0.93
N004 C038 1.356(5)
C033 C058 1.359(6)
C033 H033 0.93
C034 C047 1.430(6)
C034 C052 1.436(6)
C035 C048 1.405(6)
C035 C062 1.433(6)
C035 C036 1.479(6)
C036 C041 1.386(6)
C037 C060 1.384(7)
C037 C109 1.453(7)
C038 C043 1.368(6)
C039 C067 1.355(6)
C039 H039 0.93
C040 H040 0.93
C041 C043 1.372(6)
C041 H041 0.93
C042 H042 0.93
C043 H043 0.93
C044 C066 1.403(5)
C045 C061 1.412(7)
C045 C106 1.420(7)
C045 H045 0.93
C046 C058 1.406(6)
C046 H046 0.93
C047 C064 1.421(6)
C048 C107 1.440(6)
C048 H048 0.93
C049 C066 1.368(6)
C049 H049 0.93
C050 C051 1.419(6)
C050 H050 0.93
C051 H051 0.93
C052 C103 1.339(7)
C052 H052 0.93
C053 C064 1.348(6)
C053 C103 1.418(7)
C053 H053 0.93
C054 C067 1.413(6)
C054 H054 0.93
C056 C061 1.398(7)
C056 C059 1.412(8)
C056 H056 0.93
C057 C068 1.374(8)
C057 C110 1.384(8)
C057 H057 0.93
C058 H058 0.93
C059 C106 1.402(8)
C059 H059 0.93
C060 C102 1.371(8)
C060 H060 0.93
C061 H061 0.93
C062 C063 1.414(7)
C062 H062 0.93
C063 C107 1.409(7)
C063 H063 0.93
C064 H064 0.93
C065 H065 0.93
C066 H066 0.93
C067 H067 0.93
C068 C070 1.400(8)
C068 H068 0.93
C069 C070 1.517(9)
C069 H06A 0.96
C069 H06B 0.96
C069 H06C 0.96
C070 C108 1.366(8)
C112 C110 1.512(10)
C112 H11A 0.96
C112 H11B 0.96
C112 H11C 0.96
C110 C111 1.375(11)
C109 H10A 0.96
C109 H10B 0.96
C109 H10C 0.96
C103 H103 0.93
C102 H102 0.93
C111 C108 1.406(11)
C111 H111 0.93
C108 H108 0.93
C107 H107 0.93
C106 H106 0.93
